data_4072676
loop_
_publ_author_name
'Mandal, Debaprasad'
'Gupta, B. D.'

_publ_section_title
;
 Hindered Rotation Leading to Nonequivalence in 2-Substituted Benzyl
 Cobaloximes:&#x00A0; Structure&#x2212;Property Relationship&#x2020;
;
_journal_issue 3
_journal_name_full Organometallics
_journal_page_first 658
_journal_paper_doi 10.1021/om060940d
_journal_volume 26
_journal_year 2007
_chemical_formula_moiety 'C21 H28 Co N5 O4'
_chemical_formula_sum 'C21 H28 Co N5 O4'
_chemical_formula_weight 473.41
_chemical_name_common (2-Me)C6H4CH2Co(dmgH)2Py
_chemical_name_systematic
;
  trans-bis(dimethylglyoximato)-ortho-methyl-benzyl-(pyridine)-cobalt(III)
;
_space_group_IT_number 2
_symmetry_cell_setting triclinic
_symmetry_Int_Tables_number 2
_symmetry_space_group_name_Hall '-P 1'
_symmetry_space_group_name_H-M 'P -1'
_atom_sites_solution_hydrogens geom
_atom_sites_solution_primary direct
_atom_sites_solution_secondary difmap
_audit_creation_method SHELXL-97
_cell_angle_alpha 77.278(5)
_cell_angle_beta 76.152(5)
_cell_angle_gamma 70.892(5)
_cell_formula_units_Z 2
_cell_length_a 8.147(5)
_cell_length_b 10.658(5)
_cell_length_c 13.759(5)
_cell_measurement_reflns_used 25
_cell_measurement_temperature 293(2)
_cell_measurement_theta_max 25.0
_cell_measurement_theta_min 1.0
_cell_volume 1082.9(9)
_computing_cell_refinement 'CAD4 Express (Enraf Nonius, 1994)'
_computing_data_collection 'CAD4 Express (Enraf Nonius, 1994)'
_computing_data_reduction 'XCAD4 (Harms & Wocadlo, 1995)'
_computing_molecular_graphics 'Ortep-3 for Windows (Farrugia, 1997)'
_computing_publication_material 'WinGX publication routines (Farrugia, 1999)'
_computing_structure_refinement 'SHELXL-97 (Sheldrick, 1997)'
_computing_structure_solution 'SHELXS-97 (Sheldrick, 1997)'
_diffrn_ambient_temperature 293(2)
_diffrn_measured_fraction_theta_full 0.576
_diffrn_measured_fraction_theta_max 0.576
_diffrn_measurement_device_type 'Enraf-Nonius CAD4 Mach2'
_diffrn_measurement_method 'theta-2theta scan'
_diffrn_radiation_monochromator graphite
_diffrn_radiation_source 'fine-focus sealed tube'
_diffrn_radiation_type MoK\a
_diffrn_radiation_wavelength 0.71073
_diffrn_reflns_av_R_equivalents 0.0579
_diffrn_reflns_av_sigmaI/netI 0.0977
_diffrn_reflns_limit_h_max 8
_diffrn_reflns_limit_h_min 0
_diffrn_reflns_limit_k_max 11
_diffrn_reflns_limit_k_min -11
_diffrn_reflns_limit_l_max 14
_diffrn_reflns_limit_l_min -14
_diffrn_reflns_number 2367
_diffrn_reflns_theta_full 24.98
_diffrn_reflns_theta_max 24.98
_diffrn_reflns_theta_min 2.05
_diffrn_standards_decay_% <0.05
_diffrn_standards_interval_time 1h
_diffrn_standards_number 3
_exptl_absorpt_coefficient_mu 0.831
_exptl_absorpt_correction_T_max 0.8649
_exptl_absorpt_correction_T_min 0.8068
_exptl_absorpt_correction_type empirical
_exptl_absorpt_process_details XCAD4
_exptl_crystal_colour orange
_exptl_crystal_density_diffrn 1.452
_exptl_crystal_density_method 'not measured'
_exptl_crystal_description block
_exptl_crystal_F_000 496
_exptl_crystal_size_max 0.27
_exptl_crystal_size_mid 0.22
_exptl_crystal_size_min 0.18
_refine_diff_density_max 0.396
_refine_diff_density_min -0.446
_refine_diff_density_rms 0.069
_refine_ls_extinction_method none
_refine_ls_goodness_of_fit_ref 0.933
_refine_ls_hydrogen_treatment mixed
_refine_ls_matrix_type full
_refine_ls_number_parameters 285
_refine_ls_number_reflns 2194
_refine_ls_number_restraints 0
_refine_ls_restrained_S_all 0.933
_refine_ls_R_factor_all 0.1033
_refine_ls_R_factor_gt 0.0547
_refine_ls_shift/su_max 0.002
_refine_ls_shift/su_mean 0.000
_refine_ls_structure_factor_coef Fsqd
_refine_ls_weighting_details 'calc w=1/[\s^2^(Fo^2^)+(0.0786P)^2^+0.0000P] where P=(Fo^2^+2Fc^2^)/3'
_refine_ls_weighting_scheme calc
_refine_ls_wR_factor_gt 0.1224
_refine_ls_wR_factor_ref 0.1361
_reflns_number_gt 1381
_reflns_number_total 2194
_reflns_threshold_expression >2sigma(I)
_cod_data_source_file om060940dsi20061012_013251.cif
_cod_data_source_block 2a
_cod_database_code 4072676

loop_
_symmetry_equiv_pos_as_xyz
'x, y, z'
'-x, -y, -z'

loop_
_atom_site_label
_atom_site_type_symbol
_atom_site_fract_x
_atom_site_fract_y
_atom_site_fract_z
_atom_site_U_iso_or_equiv
_atom_site_adp_type
_atom_site_occupancy
_atom_site_symmetry_multiplicity
_atom_site_calc_flag
_atom_site_refinement_flags
Co1 Co 0.55619(11) 0.19137(11) 0.23513(9) 0.0293(4) Uani 1 1 d .
N1 N 0.4446(7) 0.1460(7) 0.1489(6) 0.035(2) Uani 1 1 d .
N2 N 0.3954(6) 0.1205(7) 0.3346(5) 0.026(2) Uani 1 1 d .
N3 N 0.6645(7) 0.2383(7) 0.3229(5) 0.030(2) Uani 1 1 d .
N4 N 0.7131(7) 0.2683(7) 0.1358(5) 0.041(3) Uani 1 1 d .
N5 N 0.7381(6) 0.0040(7) 0.2380(5) 0.033(2) Uani 1 1 d .
O1 O 0.4864(7) 0.1707(6) 0.0482(4) 0.056(2) Uani 1 1 d .
H1 H 0.5197 0.2767 0.0184 0.083 Uiso 1 1 d .
O2 O 0.3829(6) 0.1141(7) 0.4340(5) 0.051(2) Uani 1 1 d .
O3 O 0.6238(6) 0.2140(6) 0.4235(5) 0.050(2) Uani 1 1 d .
H3 H 0.5885 0.1270 0.4455 0.075 Uiso 1 1 d .
O4 O 0.7212(6) 0.2779(6) 0.0369(4) 0.051(2) Uani 1 1 d .
C1 C 0.2321(10) 0.0349(9) 0.1345(8) 0.065(4) Uani 1 1 d .
H1A H 0.2804 0.0496 0.0635 0.098 Uiso 1 1 calc R
H1B H 0.1088 0.0834 0.1458 0.098 Uiso 1 1 calc R
H1C H 0.2465 -0.0593 0.1569 0.098 Uiso 1 1 calc R
C2 C 0.3283(9) 0.0842(9) 0.1935(7) 0.040(3) Uani 1 1 d .
C3 C 0.2960(8) 0.0668(9) 0.3022(7) 0.042(3) Uani 1 1 d .
C4 C 0.1678(9) 0.0020(9) 0.3721(8) 0.053(3) Uani 1 1 d .
H4A H 0.1997 -0.0250 0.4380 0.080 Uiso 1 1 calc R
H4B H 0.1691 -0.0755 0.3469 0.080 Uiso 1 1 calc R
H4C H 0.0516 0.0645 0.3767 0.080 Uiso 1 1 calc R
C5 C 0.8755(9) 0.3516(9) 0.3352(7) 0.056(3) Uani 1 1 d .
H5A H 0.8150 0.4446 0.3396 0.084 Uiso 1 1 calc R
H5B H 0.9951 0.3425 0.3008 0.084 Uiso 1 1 calc R
H5C H 0.8751 0.3008 0.4021 0.084 Uiso 1 1 calc R
C6 C 0.7836(8) 0.2997(8) 0.2775(7) 0.038(3) Uani 1 1 d .
C7 C 0.8136(9) 0.3156(9) 0.1715(8) 0.042(3) Uani 1 1 d .
C8 C 0.9363(10) 0.3870(10) 0.1015(9) 0.071(4) Uani 1 1 d .
H8A H 0.9181 0.3982 0.0333 0.107 Uiso 1 1 calc R
H8B H 1.0561 0.3352 0.1058 0.107 Uiso 1 1 calc R
H8C H 0.9137 0.4735 0.1202 0.107 Uiso 1 1 calc R
C9 C 0.7720(9) -0.0739(9) 0.3264(8) 0.041(3) Uani 1 1 d .
H9 H 0.7118 -0.0429 0.3870 0.049 Uiso 1 1 calc R
C10 C 0.8936(10) -0.1979(9) 0.3286(8) 0.056(3) Uani 1 1 d .
H10 H 0.9176 -0.2488 0.3905 0.067 Uiso 1 1 calc R
C11 C 0.9791(11) -0.2475(11) 0.2424(10) 0.067(4) Uani 1 1 d .
H11 H 1.0603 -0.3325 0.2442 0.080 Uiso 1 1 calc R
C12 C 0.9441(11) -0.1702(11) 0.1522(9) 0.066(4) Uani 1 1 d .
H12 H 1.0011 -0.2009 0.0911 0.079 Uiso 1 1 calc R
C13 C 0.8222(8) -0.0459(9) 0.1545(7) 0.044(3) Uani 1 1 d .
H13 H 0.7975 0.0062 0.0930 0.053 Uiso 1 1 calc R
C14 C 0.3709(8) 0.3756(7) 0.2238(7) 0.035(3) Uani 1 1 d .
H14A H 0.3487 0.3993 0.1550 0.042 Uiso 1 1 calc R
H14B H 0.2618 0.3661 0.2679 0.042 Uiso 1 1 calc R
C15 C 0.4107(9) 0.4906(9) 0.2487(8) 0.040(3) Uani 1 1 d .
C16 C 0.4982(10) 0.5676(9) 0.1723(8) 0.052(3) Uani 1 1 d .
H16 H 0.5258 0.5468 0.1070 0.063 Uiso 1 1 calc R
C17 C 0.5467(10) 0.6743(10) 0.1881(10) 0.075(5) Uani 1 1 d .
H17 H 0.6040 0.7253 0.1357 0.090 Uiso 1 1 calc R
C18 C 0.5040(11) 0.6996(11) 0.2870(10) 0.065(4) Uani 1 1 d .
H18 H 0.5383 0.7676 0.3016 0.078 Uiso 1 1 calc R
C19 C 0.4137(11) 0.6290(9) 0.3642(9) 0.061(4) Uani 1 1 d .
H19 H 0.3852 0.6500 0.4294 0.073 Uiso 1 1 calc R
C20 C 0.3644(9) 0.5241(9) 0.3435(8) 0.049(4) Uani 1 1 d .
C21 C 0.2575(11) 0.4554(9) 0.4296(8) 0.065(3) Uani 1 1 d .
H21A H 0.1341 0.4981 0.4288 0.098 Uiso 1 1 calc R
H21B H 0.2838 0.4616 0.4925 0.098 Uiso 1 1 calc R
H21C H 0.2860 0.3626 0.4228 0.098 Uiso 1 1 calc R

loop_
_atom_site_aniso_label
_atom_site_aniso_U_11
_atom_site_aniso_U_22
_atom_site_aniso_U_33
_atom_site_aniso_U_23
_atom_site_aniso_U_13
_atom_site_aniso_U_12
Co1 0.0248(5) 0.0321(6) 0.0356(7) -0.0075(7) -0.0046(4) -0.0134(4)
N1 0.034(3) 0.041(5) 0.037(5) -0.017(5) -0.002(3) -0.017(3)
N2 0.023(3) 0.021(5) 0.028(5) 0.013(5) -0.005(3) -0.012(3)
N3 0.026(3) 0.031(4) 0.037(5) -0.008(5) -0.002(3) -0.014(3)
N4 0.037(3) 0.047(6) 0.041(6) -0.015(6) 0.005(4) -0.017(4)
N5 0.024(3) 0.038(5) 0.042(5) -0.013(5) 0.007(3) -0.019(3)
O1 0.072(4) 0.067(5) 0.040(4) -0.019(5) -0.009(3) -0.031(4)
O2 0.042(3) 0.068(6) 0.048(5) -0.016(6) 0.002(3) -0.025(3)
O3 0.045(3) 0.063(5) 0.054(5) -0.022(5) -0.012(3) -0.021(3)
O4 0.060(3) 0.062(6) 0.031(4) -0.003(5) 0.005(3) -0.029(4)
C1 0.060(5) 0.053(7) 0.104(10) -0.029(8) -0.034(6) -0.020(5)
C2 0.038(4) 0.034(6) 0.052(7) -0.009(7) -0.013(5) -0.012(4)
C3 0.024(4) 0.038(6) 0.064(8) -0.017(7) 0.001(4) -0.011(4)
C4 0.034(4) 0.050(6) 0.078(9) 0.002(8) -0.003(5) -0.027(4)
C5 0.040(4) 0.067(7) 0.080(8) -0.030(8) -0.012(5) -0.029(5)
C6 0.021(4) 0.040(6) 0.058(7) -0.023(7) -0.004(4) -0.009(4)
C7 0.031(4) 0.037(6) 0.060(8) -0.013(7) 0.007(4) -0.021(4)
C8 0.052(5) 0.069(8) 0.095(10) -0.022(9) 0.024(6) -0.042(5)
C9 0.031(4) 0.034(7) 0.057(8) -0.001(8) -0.008(5) -0.012(4)
C10 0.055(5) 0.036(7) 0.071(9) 0.013(8) -0.019(6) -0.014(5)
C11 0.038(5) 0.041(8) 0.121(12) -0.031(10) -0.017(6) 0.000(5)
C12 0.045(5) 0.064(9) 0.094(10) -0.042(10) 0.004(6) -0.015(5)
C13 0.031(4) 0.050(6) 0.056(7) -0.026(7) 0.007(4) -0.017(4)
C14 0.030(4) 0.035(5) 0.041(6) 0.001(6) -0.007(4) -0.014(4)
C15 0.030(4) 0.035(6) 0.059(8) -0.017(7) -0.004(5) -0.012(4)
C16 0.047(5) 0.043(6) 0.074(9) -0.012(8) -0.017(6) -0.015(5)
C17 0.045(5) 0.050(8) 0.139(14) -0.030(11) -0.017(7) -0.017(5)
C18 0.052(5) 0.053(7) 0.103(10) -0.036(9) -0.023(6) -0.009(5)
C19 0.053(5) 0.052(7) 0.083(10) -0.029(9) -0.010(6) -0.012(5)
C20 0.036(4) 0.045(7) 0.069(9) -0.028(8) 0.003(5) -0.013(4)
C21 0.069(6) 0.056(7) 0.068(8) -0.022(8) 0.008(6) -0.020(5)

loop_
_atom_type_symbol
_atom_type_description
_atom_type_scat_dispersion_real
_atom_type_scat_dispersion_imag
_atom_type_scat_source
C C 0.0033 0.0016 'International Tables Vol C Tables 4.2.6.8 and 6.1.1.4'
H H 0.0000 0.0000 'International Tables Vol C Tables 4.2.6.8 and 6.1.1.4'
N N 0.0061 0.0033 'International Tables Vol C Tables 4.2.6.8 and 6.1.1.4'
O O 0.0106 0.0060 'International Tables Vol C Tables 4.2.6.8 and 6.1.1.4'
Co Co 0.3494 0.9721 'International Tables Vol C Tables 4.2.6.8 and 6.1.1.4'

loop_
_geom_angle_atom_site_label_1
_geom_angle_atom_site_label_2
_geom_angle_atom_site_label_3
_geom_angle
_geom_angle_publ_flag
N2 Co1 N1 82.0(3) ?
N2 Co1 N4 178.1(3) ?
N1 Co1 N4 98.4(3) ?
N2 Co1 N3 97.4(3) ?
N1 Co1 N3 179.1(3) ?
N4 Co1 N3 82.2(3) ?
N2 Co1 C14 90.2(3) ?
N1 Co1 C14 86.6(3) ?
N4 Co1 C14 88.0(3) ?
N3 Co1 C14 92.7(2) ?
N2 Co1 N5 90.4(3) ?
N1 Co1 N5 89.7(2) ?
N4 Co1 N5 91.5(3) ?
N3 Co1 N5 91.0(2) ?
C14 Co1 N5 176.1(3) yes
C2 N1 O1 121.6(6) ?
C2 N1 Co1 115.5(6) ?
O1 N1 Co1 122.9(5) ?
C3 N2 O2 119.4(8) ?
C3 N2 Co1 116.3(6) ?
O2 N2 Co1 124.1(4) ?
C6 N3 O3 121.3(5) ?
C6 N3 Co1 114.8(5) ?
O3 N3 Co1 123.9(5) ?
C7 N4 O4 121.8(8) ?
C7 N4 Co1 114.7(6) ?
O4 N4 Co1 123.4(4) ?
C13 N5 C9 117.3(7) ?
C13 N5 Co1 121.8(7) ?
C9 N5 Co1 120.9(5) ?
N1 C2 C3 115.0(6) ?
N1 C2 C1 122.0(8) ?
C3 C2 C1 123.0(8) ?
N2 C3 C2 110.9(8) ?
N2 C3 C4 122.6(8) ?
C2 C3 C4 126.5(6) ?
N3 C6 C7 114.4(6) ?
N3 C6 C5 122.1(7) ?
C7 C6 C5 123.5(8) ?
N4 C7 C6 113.9(8) ?
N4 C7 C8 120.6(9) ?
C6 C7 C8 125.4(7) ?
N5 C9 C10 121.1(8) ?
C11 C10 C9 120.9(11) ?
C10 C11 C12 118.6(9) ?
C11 C12 C13 118.0(9) ?
N5 C13 C12 124.1(10) ?
C15 C14 Co1 118.1(4) ?
C20 C15 C16 118.2(7) ?
C20 C15 C14 122.7(10) ?
C16 C15 C14 119.1(7) ?
C15 C16 C17 123.6(9) ?
C18 C17 C16 115.7(12) ?
C19 C18 C17 122.8(8) ?
C18 C19 C20 119.2(9) ?
C15 C20 C19 120.5(11) ?
C15 C20 C21 122.8(7) ?
C19 C20 C21 116.7(8) ?

loop_
_geom_bond_atom_site_label_1
_geom_bond_atom_site_label_2
_geom_bond_distance
_geom_bond_publ_flag
Co1 N2 1.870(7) ?
Co1 N1 1.876(5) ?
Co1 N4 1.879(7) ?
Co1 N3 1.884(5) ?
Co1 C14 2.048(7) yes
Co1 N5 2.060(7) yes
N1 C2 1.289(11) ?
N1 O1 1.333(10) ?
N2 C3 1.331(7) ?
N2 O2 1.335(9) ?
N3 C6 1.306(10) ?
N3 O3 1.332(9) ?
N4 C7 1.318(8) ?
N4 O4 1.328(9) ?
N5 C13 1.314(8) ?
N5 C9 1.346(12) ?
C1 C2 1.520(8) ?
C2 C3 1.435(13) ?
C3 C4 1.481(12) ?
C5 C6 1.498(8) ?
C6 C7 1.400(14) ?
C7 C8 1.490(13) ?
C9 C10 1.367(11) ?
C10 C11 1.345(12) ?
C11 C12 1.366(16) ?
C12 C13 1.373(12) ?
C14 C15 1.491(8) ?
C15 C20 1.362(11) ?
C15 C16 1.390(14) ?
C16 C17 1.394(10) ?
C17 C18 1.385(14) ?
C18 C19 1.368(15) ?
C19 C20 1.407(10) ?
C20 C21 1.497(13) ?

loop_
_geom_torsion_atom_site_label_1
_geom_torsion_atom_site_label_2
_geom_torsion_atom_site_label_3
_geom_torsion_atom_site_label_4
_geom_torsion
N2 Co1 N1 C2 -4.3(5)
N4 Co1 N1 C2 177.6(6)
N3 Co1 N1 C2 -53(25)
C14 Co1 N1 C2 -95.0(6)
N5 Co1 N1 C2 86.1(6)
N2 Co1 N1 O1 178.2(6)
N4 Co1 N1 O1 0.1(6)
N3 Co1 N1 O1 130(24)
C14 Co1 N1 O1 87.5(6)
N5 Co1 N1 O1 -91.3(6)
N1 Co1 N2 C3 4.6(5)
N4 Co1 N2 C3 107(8)
N3 Co1 N2 C3 -176.1(5)
C14 Co1 N2 C3 91.1(6)
N5 Co1 N2 C3 -85.1(5)
N1 Co1 N2 O2 -179.5(6)
N4 Co1 N2 O2 -77(9)
N3 Co1 N2 O2 -0.2(6)
C14 Co1 N2 O2 -92.9(6)
N5 Co1 N2 O2 90.9(6)
N2 Co1 N3 C6 -176.6(5)
N1 Co1 N3 C6 -128(24)
N4 Co1 N3 C6 1.6(5)
C14 Co1 N3 C6 -86.0(5)
N5 Co1 N3 C6 92.9(5)
N2 Co1 N3 O3 2.4(6)
N1 Co1 N3 O3 50(25)
N4 Co1 N3 O3 -179.5(6)
C14 Co1 N3 O3 92.9(6)
N5 Co1 N3 O3 -88.1(6)
N2 Co1 N4 C7 76(9)
N1 Co1 N4 C7 178.6(6)
N3 Co1 N4 C7 -0.7(5)
C14 Co1 N4 C7 92.3(6)
N5 Co1 N4 C7 -91.5(6)
N2 Co1 N4 O4 -102(8)
N1 Co1 N4 O4 0.0(7)
N3 Co1 N4 O4 -179.2(7)
C14 Co1 N4 O4 -86.2(6)
N5 Co1 N4 O4 90.0(6)
N2 Co1 N5 C13 131.6(5)
N1 Co1 N5 C13 49.6(6)
N4 Co1 N5 C13 -48.8(5)
N3 Co1 N5 C13 -131.0(5)
C14 Co1 N5 C13 33(5)
N2 Co1 N5 C9 -46.6(6)
N1 Co1 N5 C9 -128.6(6)
N4 Co1 N5 C9 133.0(6)
N3 Co1 N5 C9 50.8(6)
C14 Co1 N5 C9 -145(4)
O1 N1 C2 C3 -179.2(7)
Co1 N1 C2 C3 3.3(9)
O1 N1 C2 C1 0.3(11)
Co1 N1 C2 C1 -177.2(5)
O2 N2 C3 C2 179.9(7)
Co1 N2 C3 C2 -3.9(9)
O2 N2 C3 C4 1.3(11)
Co1 N2 C3 C4 177.5(6)
N1 C2 C3 N2 0.4(11)
C1 C2 C3 N2 -179.1(6)
N1 C2 C3 C4 178.9(7)
C1 C2 C3 C4 -0.6(13)
O3 N3 C6 C7 178.9(7)
Co1 N3 C6 C7 -2.1(9)
O3 N3 C6 C5 -2.7(11)
Co1 N3 C6 C5 176.3(5)
O4 N4 C7 C6 178.4(7)
Co1 N4 C7 C6 -0.2(9)
O4 N4 C7 C8 2.4(11)
Co1 N4 C7 C8 -176.2(6)
N3 C6 C7 N4 1.5(11)
C5 C6 C7 N4 -176.9(7)
N3 C6 C7 C8 177.2(7)
C5 C6 C7 C8 -1.1(13)
C13 N5 C9 C10 2.2(10)
Co1 N5 C9 C10 -179.5(5)
N5 C9 C10 C11 -2.0(12)
C9 C10 C11 C12 1.1(13)
C10 C11 C12 C13 -0.4(14)
C9 N5 C13 C12 -1.5(10)
Co1 N5 C13 C12 -179.8(5)
C11 C12 C13 N5 0.6(13)
N2 Co1 C14 C15 118.5(7)
N1 Co1 C14 C15 -159.6(7)
N4 Co1 C14 C15 -61.0(7)
N3 Co1 C14 C15 21.1(7)
N5 Co1 C14 C15 -143(4)
Co1 C14 C15 C20 -90.9(8)
Co1 C14 C15 C16 89.2(9)
C20 C15 C16 C17 2.3(12)
C14 C15 C16 C17 -177.8(7)
C15 C16 C17 C18 0.8(12)
C16 C17 C18 C19 -2.6(13)
C17 C18 C19 C20 1.3(14)
C16 C15 C20 C19 -3.7(11)
C14 C15 C20 C19 176.5(7)
C16 C15 C20 C21 175.0(8)
C14 C15 C20 C21 -4.8(12)
C18 C19 C20 C15 2.0(12)
C18 C19 C20 C21 -176.8(9)
